data_4306826
loop_
_publ_author_name
'Omar K. Farha'
'Karen L. Mulfort'
'Joseph T. Hupp'

_publ_contact_author 'Joseph T. Hupp'
_publ_contact_author_email j-hupp@northwestern.edu
_publ_section_title
;
An Example of Node-Based Postassembly Elaboration of a Hydrogen-Sorbing,
Metal-Organic Framework Material
;
_journal_name_full 'Inorganic Chemistry'
_journal_page_first 10223
_journal_page_last 10225
_journal_paper_doi 10.1021/ic8018452
_journal_volume 47
_journal_year 2008
_chemical_formula_sum 'C20 H16 N O5 Zn'
_chemical_formula_weight 415.71
_chemical_name_systematic
; 
 ? 
;
_space_group_IT_number 74
_symmetry_cell_setting orthorhombic
_symmetry_space_group_name_Hall '-I 2b 2'
_symmetry_space_group_name_H-M 'I m m a'
_atom_sites_solution_hydrogens geom
_atom_sites_solution_primary direct
_atom_sites_solution_secondary difmap
_audit_creation_method SHELXL-97
_cell_angle_alpha 90.00
_cell_angle_beta 90.00
_cell_angle_gamma 90.00
_cell_formula_units_Z 8
_cell_length_a 21.6546(16)
_cell_length_b 30.901(2)
_cell_length_c 9.2945(8)
_cell_measurement_reflns_used 6389
_cell_measurement_temperature 100(2)
_cell_measurement_theta_max 25.74
_cell_measurement_theta_min 3.56
_cell_volume 6219.4(8)
_computing_cell_refinement 'Bruker SMART'
_computing_data_collection 'Bruker SMART'
_computing_data_reduction 'Bruker SAINT'
_computing_molecular_graphics 'Bruker SHELXTL'
_computing_publication_material 'Bruker SHELXTL'
_computing_structure_refinement 'SHELXL-97 (Sheldrick, 1997)'
_computing_structure_solution 'SHELXS-97 (Sheldrick, 1990)'
_diffrn_ambient_temperature 100(2)
_diffrn_measured_fraction_theta_full 0.985
_diffrn_measured_fraction_theta_max 0.985
_diffrn_measurement_device_type 'CCD area detector'
_diffrn_measurement_method 'phi and omega scans'
_diffrn_radiation_monochromator graphite
_diffrn_radiation_source 'fine-focus sealed tube'
_diffrn_radiation_type MoK\a
_diffrn_radiation_wavelength 0.71073
_diffrn_reflns_av_R_equivalents 0.1572
_diffrn_reflns_av_sigmaI/netI 0.1355
_diffrn_reflns_limit_h_max 30
_diffrn_reflns_limit_h_min -30
_diffrn_reflns_limit_k_max 42
_diffrn_reflns_limit_k_min -43
_diffrn_reflns_limit_l_max 13
_diffrn_reflns_limit_l_min -13
_diffrn_reflns_number 51223
_diffrn_reflns_theta_full 30.59
_diffrn_reflns_theta_max 30.59
_diffrn_reflns_theta_min 1.32
_exptl_absorpt_coefficient_mu 0.808
_exptl_absorpt_correction_T_max 0.9508
_exptl_absorpt_correction_T_min 0.8272
_exptl_absorpt_correction_type integration
_exptl_absorpt_process_details XPREP
_exptl_crystal_colour colourless
_exptl_crystal_density_diffrn 0.888
_exptl_crystal_density_meas ?
_exptl_crystal_density_method .
_exptl_crystal_description plate
_exptl_crystal_F_000 1704
_exptl_crystal_size_max 0.151
_exptl_crystal_size_mid 0.105
_exptl_crystal_size_min 0.032
_platon_squeeze_details ' ?'
_refine_diff_density_max 1.220
_refine_diff_density_min -1.671
_refine_diff_density_rms 0.242
_refine_ls_extinction_coef 0.0055(6)
_refine_ls_extinction_expression Fc^*^=kFc[1+0.001xFc^2^\l^3^/sin(2\q)]^-1/4^
_refine_ls_extinction_method SHELXL
_refine_ls_goodness_of_fit_ref 0.838
_refine_ls_hydrogen_treatment constr
_refine_ls_matrix_type full
_refine_ls_number_parameters 134
_refine_ls_number_reflns 4915
_refine_ls_number_restraints 0
_refine_ls_restrained_S_all 0.838
_refine_ls_R_factor_all 0.1625
_refine_ls_R_factor_gt 0.1009
_refine_ls_shift/su_max 0.000
_refine_ls_shift/su_mean 0.000
_refine_ls_structure_factor_coef Fsqd
_refine_ls_weighting_details 'calc w=1/[\s^2^(Fo^2^)+(0.1662P)^2^+0.0000P] where P=(Fo^2^+2Fc^2^)/3'
_refine_ls_weighting_scheme calc
_refine_ls_wR_factor_gt 0.2530
_refine_ls_wR_factor_ref 0.2691
_reflns_number_gt 1829
_reflns_number_total 4915
_reflns_threshold_expression >2sigma(I)
_cod_data_source_file ic8018452_si_002.cif
_cod_data_source_block zn2tatpb2dmf2
_cod_depositor_comments
;
The following automatic conversions were performed:
'_symmetry_cell_setting' value 'Orthorhombic' changed to 'orthorhombic'
according to '/home/saulius/struct/CIF-dictionaries/cif_core.dic'
dictionary named 'cif_core.dic' version 2.4.1 from 2010-06-29.

Automatic conversion script
Id: cif_fix_enum 1527 2010-12-29 10:47:43Z saulius 
;
_cod_original_cell_volume 6219.3(8)
_cod_database_code 4306826

loop_
_symmetry_equiv_pos_as_xyz
'x, y, z'
'-x, -y+1/2, z'
'-x, y+1/2, -z'
'x, -y, -z'
'x+1/2, y+1/2, z+1/2'
'-x+1/2, -y+1, z+1/2'
'-x+1/2, y+1, -z+1/2'
'x+1/2, -y+1/2, -z+1/2'
'-x, -y, -z'
'x, y-1/2, -z'
'x, -y-1/2, z'
'-x, y, z'
'-x+1/2, -y+1/2, -z+1/2'
'x+1/2, y, -z+1/2'
'x+1/2, -y, z+1/2'
'-x+1/2, y+1/2, z+1/2'

loop_
_atom_site_label
_atom_site_type_symbol
_atom_site_fract_x
_atom_site_fract_y
_atom_site_fract_z
_atom_site_U_iso_or_equiv
_atom_site_adp_type
_atom_site_occupancy
_atom_site_symmetry_multiplicity
_atom_site_calc_flag
_atom_site_refinement_flags
_atom_site_disorder_assembly
_atom_site_disorder_group
C1 C 0.0798(2) 0.44217(12) 0.0665(7) 0.0615(15) Uani 1 1 d . . .
C2 C 0.1189(2) 0.40333(12) 0.1009(7) 0.0673(16) Uani 1 1 d . . .
C3 C 0.14103(19) 0.39756(12) 0.2405(7) 0.0619(14) Uani 1 1 d . . .
H3 H 0.1323 0.4187 0.3118 0.074 Uiso 1 1 calc R . .
C4 C 0.1753(2) 0.36155(13) 0.2767(7) 0.0731(17) Uani 1 1 d . . .
H4 H 0.1907 0.3581 0.3718 0.088 Uiso 1 1 calc R . .
C5 C 0.1875(2) 0.32967(12) 0.1697(7) 0.075(2) Uani 1 1 d . . .
C6 C 0.1650(2) 0.33533(12) 0.0332(7) 0.080(2) Uani 1 1 d . . .
H6 H 0.1725 0.3140 -0.0382 0.096 Uiso 1 1 calc R . .
C7 C 0.1315(2) 0.37211(12) -0.0011(7) 0.0694(16) Uani 1 1 d . . .
H7 H 0.1169 0.3759 -0.0966 0.083 Uiso 1 1 calc R . .
C8 C 0.2212(2) 0.28935(12) 0.2112(8) 0.081(2) Uani 1 1 d . . .
C9 C 0.1963(3) 0.2500 0.1722(10) 0.084(3) Uani 1 2 d S . .
H9 H 0.1599 0.2500 0.1151 0.100 Uiso 1 2 calc SR . .
C10 C 0.0000 0.5567(3) 0.4677(13) 0.099(3) Uani 1 2 d S . .
H10 H 0.0000 0.5442 0.5611 0.119 Uiso 1 2 calc SR . .
C11 C 0.0000 0.6261(3) 0.5893(14) 0.114(3) Uani 1 2 d S . .
H11A H -0.0284 0.6132 0.6595 0.171 Uiso 0.50 1 calc PR . .
H11B H -0.0134 0.6556 0.5669 0.171 Uiso 0.50 1 calc PR . .
H11C H 0.0418 0.6268 0.6298 0.171 Uiso 0.50 1 calc PR . .
C12 C 0.0000 0.6236(4) 0.3193(14) 0.139(5) Uani 1 2 d S . .
H12A H 0.0026 0.6546 0.3417 0.208 Uiso 0.50 1 calc PR . .
H12B H -0.0382 0.6178 0.2660 0.208 Uiso 0.50 1 calc PR . .
H12C H 0.0356 0.6152 0.2605 0.208 Uiso 0.50 1 calc PR . .
N1 N 0.0000 0.59890(17) 0.4518(9) 0.0748(19) Uani 1 2 d S . .
O1 O 0.06436(15) 0.46603(10) 0.1681(4) 0.0703(11) Uani 1 1 d . . .
O2 O 0.06487(15) 0.44621(9) -0.0631(5) 0.0743(12) Uani 1 1 d . . .
O3 O 0.0000 0.53165(17) 0.3516(7) 0.098(2) Uani 1 2 d S . .
Zn1 Zn 0.0000 0.514011(18) 0.15277(9) 0.0522(4) Uani 1 2 d S . .

loop_
_atom_site_aniso_label
_atom_site_aniso_U_11
_atom_site_aniso_U_22
_atom_site_aniso_U_33
_atom_site_aniso_U_23
_atom_site_aniso_U_13
_atom_site_aniso_U_12
C1 0.038(2) 0.0148(19) 0.132(5) 0.027(3) -0.001(3) -0.0018(16)
C2 0.036(2) 0.0150(18) 0.151(5) 0.021(2) -0.019(3) -0.0007(16)
C3 0.045(2) 0.0214(19) 0.120(5) 0.001(2) -0.013(3) 0.0026(17)
C4 0.052(3) 0.025(2) 0.142(5) 0.002(3) -0.041(3) -0.0025(19)
C5 0.046(2) 0.0125(17) 0.168(6) 0.005(2) -0.044(3) 0.0004(16)
C6 0.067(3) 0.0173(19) 0.156(6) 0.000(3) -0.049(4) 0.0098(19)
C7 0.053(3) 0.0231(19) 0.132(5) 0.006(3) -0.031(3) 0.0081(19)
C8 0.051(3) 0.0099(17) 0.181(6) -0.001(2) -0.060(3) 0.0017(16)
C9 0.044(3) 0.016(3) 0.191(9) 0.000 -0.059(5) 0.000
C10 0.071(5) 0.058(5) 0.168(11) 0.045(6) 0.000 0.000
C11 0.079(6) 0.102(8) 0.161(10) -0.003(8) 0.000 0.000
C12 0.161(12) 0.075(8) 0.181(13) 0.016(7) 0.000 0.000
N1 0.069(4) 0.029(3) 0.126(6) 0.009(3) 0.000 0.000
O1 0.0470(18) 0.0228(15) 0.141(3) 0.0205(18) -0.0006(19) 0.0134(13)
O2 0.054(2) 0.0227(15) 0.146(4) 0.0244(19) -0.003(2) 0.0140(13)
O3 0.133(6) 0.033(3) 0.128(6) -0.017(3) 0.000 0.000
Zn1 0.0387(4) 0.0143(3) 0.1035(8) 0.0172(3) 0.000 0.000

loop_
_atom_type_symbol
_atom_type_description
_atom_type_scat_dispersion_real
_atom_type_scat_dispersion_imag
_atom_type_scat_source
C C 0.0033 0.0016 'International Tables Vol C Tables 4.2.6.8 and 6.1.1.4'
H H 0.0000 0.0000 'International Tables Vol C Tables 4.2.6.8 and 6.1.1.4'
N N 0.0061 0.0033 'International Tables Vol C Tables 4.2.6.8 and 6.1.1.4'
O O 0.0106 0.0060 'International Tables Vol C Tables 4.2.6.8 and 6.1.1.4'
Zn Zn 0.2839 1.4301 'International Tables Vol C Tables 4.2.6.8 and 6.1.1.4'

loop_
_geom_angle_atom_site_label_1
_geom_angle_atom_site_label_2
_geom_angle_atom_site_label_3
_geom_angle
_geom_angle_site_symmetry_1
_geom_angle_site_symmetry_3
_geom_angle_publ_flag
O1 C1 O2 127.0(4) . . ?
O1 C1 C2 117.6(5) . . ?
O2 C1 C2 115.4(5) . . ?
C7 C2 C3 118.8(4) . . ?
C7 C2 C1 121.5(5) . . ?
C3 C2 C1 119.6(5) . . ?
C4 C3 C2 121.0(5) . . ?
C4 C3 H3 119.5 . . ?
C2 C3 H3 119.5 . . ?
C3 C4 C5 119.1(5) . . ?
C3 C4 H4 120.4 . . ?
C5 C4 H4 120.4 . . ?
C6 C5 C4 119.5(4) . . ?
C6 C5 C8 121.2(5) . . ?
C4 C5 C8 119.1(5) . . ?
C5 C6 C7 120.2(5) . . ?
C5 C6 H6 119.9 . . ?
C7 C6 H6 119.9 . . ?
C2 C7 C6 121.2(5) . . ?
C2 C7 H7 119.4 . . ?
C6 C7 H7 119.4 . . ?
C9 C8 C8 118.0(3) . 7_545 ?
C9 C8 C5 118.5(4) . . ?
C8 C8 C5 123.5(2) 7_545 . ?
C8 C9 C8 123.8(6) . 11_565 ?
C8 C9 H9 118.1 . . ?
C8 C9 H9 118.1 11_565 . ?
N1 C10 O3 119.2(9) . . ?
N1 C10 H10 120.4 . . ?
O3 C10 H10 120.4 . . ?
N1 C11 H11A 109.5 . . ?
N1 C11 H11B 109.5 . . ?
H11A C11 H11B 109.5 . . ?
N1 C11 H11C 109.5 . . ?
H11A C11 H11C 109.5 . . ?
H11B C11 H11C 109.5 . . ?
N1 C12 H12A 109.5 . . ?
N1 C12 H12B 109.5 . . ?
H12A C12 H12B 109.5 . . ?
N1 C12 H12C 109.5 . . ?
H12A C12 H12C 109.5 . . ?
H12B C12 H12C 109.5 . . ?
C10 N1 C12 128.2(9) . . ?
C10 N1 C11 116.9(9) . . ?
C12 N1 C11 114.9(7) . . ?
C1 O1 Zn1 124.2(3) . . ?
C1 O2 Zn1 129.0(3) . 9_565 ?
C10 O3 Zn1 160.8(6) . . ?
O3 Zn1 O1 97.97(17) . 12 ?
O3 Zn1 O1 97.97(17) . . ?
O1 Zn1 O1 86.19(18) 12 . ?
O3 Zn1 O2 102.75(18) . 4_565 ?
O1 Zn1 O2 159.24(17) 12 4_565 ?
O1 Zn1 O2 89.77(13) . 4_565 ?
O3 Zn1 O2 102.75(18) . 9_565 ?
O1 Zn1 O2 89.77(13) 12 9_565 ?
O1 Zn1 O2 159.24(17) . 9_565 ?
O2 Zn1 O2 86.82(19) 4_565 9_565 ?
O3 Zn1 Zn1 179.47(17) . 9_565 ?
O1 Zn1 Zn1 81.65(12) 12 9_565 ?
O1 Zn1 Zn1 81.65(12) . 9_565 ?
O2 Zn1 Zn1 77.62(13) 4_565 9_565 ?
O2 Zn1 Zn1 77.62(13) 9_565 9_565 ?

loop_
_geom_bond_atom_site_label_1
_geom_bond_atom_site_label_2
_geom_bond_distance
_geom_bond_site_symmetry_2
_geom_bond_publ_flag
C1 O1 1.244(7) . ?
C1 O2 1.254(7) . ?
C1 C2 1.503(5) . ?
C2 C7 1.380(7) . ?
C2 C3 1.395(8) . ?
C3 C4 1.380(6) . ?
C3 H3 0.9500 . ?
C4 C5 1.424(8) . ?
C4 H4 0.9500 . ?
C5 C6 1.370(7) . ?
C5 C8 1.495(5) . ?
C6 C7 1.386(6) . ?
C6 H6 0.9500 . ?
C7 H7 0.9500 . ?
C8 C9 1.378(5) . ?
C8 C8 1.442(8) 7_545 ?
C9 C8 1.378(5) 11_565 ?
C9 H9 0.9500 . ?
C10 N1 1.313(9) . ?
C10 O3 1.327(12) . ?
C10 H10 0.9500 . ?
C11 N1 1.529(13) . ?
C11 H11A 0.9800 . ?
C11 H11B 0.9800 . ?
C11 H11C 0.9800 . ?
C12 N1 1.450(13) . ?
C12 H12A 0.9800 . ?
C12 H12B 0.9800 . ?
C12 H12C 0.9800 . ?
O1 Zn1 2.040(3) . ?
O2 Zn1 2.044(3) 9_565 ?
O3 Zn1 1.927(7) . ?
Zn1 O1 2.040(3) 12 ?
Zn1 O2 2.044(3) 4_565 ?
Zn1 O2 2.044(3) 9_565 ?
Zn1 Zn1 2.9689(18) 9_565 ?

loop_
_platon_squeeze_void_nr
_platon_squeeze_void_average_x
_platon_squeeze_void_average_y
_platon_squeeze_void_average_z
_platon_squeeze_void_volume
_platon_squeeze_void_count_electrons
1 0.256 0.007 -0.011 3285.1 1797.4
